data_7214251
loop_
_publ_author_name
'Wu, Jing-Yun'
'Yuan, Pin-Ting'
'Hsiao, Cheng-Chu'

_publ_section_title
;
 Positional isomerism of unsymmetrical semirigid ligands toward the
 construction of discrete and infinite coordination architectures of
 zinc(ii) and cadmium(ii) complexes
;
_journal_issue 15
_journal_name_full CrystEngComm
_journal_page_first 3128
_journal_paper_doi 10.1039/c3ce42398k
_journal_volume 16
_journal_year 2014
_chemical_formula_sum 'C60 H38 Cl2 N8 O16 Zn2'
_chemical_formula_weight 1328.62
_chemical_name_systematic
;
 ?
;
_space_group_IT_number 2
_symmetry_cell_setting triclinic
_symmetry_space_group_name_Hall '-P 1'
_symmetry_space_group_name_H-M 'P -1'
_atom_sites_solution_hydrogens geom
_atom_sites_solution_primary direct
_atom_sites_solution_secondary difmap
_audit_creation_method SHELXL-97
_cell_angle_alpha 107.884(2)
_cell_angle_beta 90.393(2)
_cell_angle_gamma 95.349(2)
_cell_formula_units_Z 1
_cell_length_a 9.1510(3)
_cell_length_b 12.4798(4)
_cell_length_c 12.9559(3)
_cell_measurement_reflns_used 0
_cell_measurement_temperature 296(2)
_cell_measurement_theta_max 0
_cell_measurement_theta_min 0
_cell_volume 1400.99(7)
_computing_cell_refinement 'HKL Scalepack (Otwinowski & Minor 1997)'
_computing_data_collection 'Collect (Nonius BV, 1997-2000)'
_computing_data_reduction 'HKL Denzo and Scalepack (Otwinowski&Minor 1997)'
_computing_structure_refinement 'SHELXL-97 (Sheldrick, 1997)'
_computing_structure_solution 'SHELXS-86 (Sheldrick, 1986)'
_diffrn_ambient_temperature 296(2)
_diffrn_measured_fraction_theta_full 0.991
_diffrn_measured_fraction_theta_max 0.991
_diffrn_measurement_device_type KappaCCD
_diffrn_measurement_method 'CCD rotation images, thick slices'
_diffrn_radiation_monochromator graphite
_diffrn_radiation_source 'fine-focus sealed tube'
_diffrn_radiation_type MoK\a
_diffrn_radiation_wavelength 0.71073
_diffrn_reflns_av_R_equivalents 0.0323
_diffrn_reflns_av_sigmaI/netI 0.0583
_diffrn_reflns_limit_h_max 10
_diffrn_reflns_limit_h_min -10
_diffrn_reflns_limit_k_max 14
_diffrn_reflns_limit_k_min -14
_diffrn_reflns_limit_l_max 15
_diffrn_reflns_limit_l_min -15
_diffrn_reflns_number 9845
_diffrn_reflns_theta_full 25.16
_diffrn_reflns_theta_max 25.16
_diffrn_reflns_theta_min 1.72
_exptl_absorpt_coefficient_mu 1.033
_exptl_absorpt_correction_T_max 0.9502
_exptl_absorpt_correction_T_min 0.6828
_exptl_absorpt_correction_type multi-scan
_exptl_crystal_colour colorless
_exptl_crystal_density_diffrn 1.575
_exptl_crystal_density_method 'not measured'
_exptl_crystal_description prism
_exptl_crystal_F_000 676
_exptl_crystal_size_max 0.40
_exptl_crystal_size_mid 0.32
_exptl_crystal_size_min 0.05
_refine_diff_density_max 0.329
_refine_diff_density_min -0.360
_refine_diff_density_rms 0.092
_refine_ls_extinction_method none
_refine_ls_goodness_of_fit_ref 1.074
_refine_ls_hydrogen_treatment constr
_refine_ls_matrix_type full
_refine_ls_number_parameters 398
_refine_ls_number_reflns 4957
_refine_ls_number_restraints 0
_refine_ls_restrained_S_all 1.074
_refine_ls_R_factor_all 0.0673
_refine_ls_R_factor_gt 0.0426
_refine_ls_shift/su_max 0.001
_refine_ls_shift/su_mean 0.000
_refine_ls_structure_factor_coef Fsqd
_refine_ls_weighting_details 'calc w=1/[\s^2^(Fo^2^)+(0.0629P)^2^+0.4845P] where P=(Fo^2^+2Fc^2^)/3'
_refine_ls_weighting_scheme calc
_refine_ls_wR_factor_gt 0.1003
_refine_ls_wR_factor_ref 0.1332
_reflns_number_gt 3639
_reflns_number_total 4957
_reflns_threshold_expression >2sigma(I)
_cod_data_source_file c3ce42398k2.cif
_cod_data_source_block cpd_2
_cod_depositor_comments
;
The following automatic conversions were performed:

'_symmetry_cell_setting' value 'Triclinic' changed to 'triclinic'
according to
/usr/data/users/saulius/crontab/automatic-downloads/current/RSC/lib/dictionaries/cif_core.dic
dictionary named 'cif_core.dic' version 2.4.2 from 2011-04-26.

Automatic conversion script
Id: cif_fix_values 2281 2013-09-26 08:29:07Z andrius 
;
_cod_original_sg_symbol_H-M P-1
_cod_database_code 7214251

loop_
_symmetry_equiv_pos_as_xyz
'x, y, z'
'-x, -y, -z'

loop_
_atom_site_label
_atom_site_type_symbol
_atom_site_fract_x
_atom_site_fract_y
_atom_site_fract_z
_atom_site_U_iso_or_equiv
_atom_site_adp_type
_atom_site_occupancy
_atom_site_symmetry_multiplicity
_atom_site_calc_flag
_atom_site_refinement_flags
Zn1 Zn 0.75328(5) 0.79455(4) 0.55532(3) 0.03783(17) Uani 1 1 d .
Cl1 Cl 0.59953(12) 0.80764(9) 0.42695(8) 0.0488(3) Uani 1 1 d .
O1 O 1.4008(4) 0.7655(3) 0.7486(2) 0.0649(9) Uani 1 1 d .
O2 O 1.1952(4) 1.0950(3) 0.7915(2) 0.0647(10) Uani 1 1 d .
O3 O 1.1278(3) 1.1781(3) 1.2361(2) 0.0514(8) Uani 1 1 d .
O4 O 1.2874(3) 1.0950(2) 1.3052(2) 0.0437(7) Uani 1 1 d .
O5 O 0.5858(4) 0.6695(3) 0.9327(3) 0.0791(12) Uani 1 1 d .
O6 O 0.6905(5) 0.3063(3) 0.7830(3) 0.0800(12) Uani 1 1 d .
O7 O 1.0057(5) 0.2956(3) 1.1313(3) 0.0783(12) Uani 1 1 d .
H7 H 1.0398 0.2651 1.1726 0.117 Uiso 1 1 calc R
O8 O 0.9999(5) 0.4386(3) 1.2822(3) 0.0889(13) Uani 1 1 d .
N1 N 1.3049(4) 0.9283(3) 0.7433(2) 0.0400(8) Uani 1 1 d .
N2 N 0.9578(4) 0.8313(3) 0.5080(2) 0.0366(8) Uani 1 1 d .
N3 N 0.6202(4) 0.4875(3) 0.8335(3) 0.0448(9) Uani 1 1 d .
N4 N 0.7300(4) 0.6326(3) 0.5609(3) 0.0408(8) Uani 1 1 d .
C1 C 1.3511(5) 0.8529(4) 0.7942(3) 0.0420(10) Uani 1 1 d .
C2 C 1.2441(5) 1.0189(4) 0.8152(3) 0.0421(10) Uani 1 1 d .
C3 C 1.2560(4) 1.0013(3) 0.9242(3) 0.0369(9) Uani 1 1 d .
C4 C 1.2181(5) 1.0686(3) 1.0240(3) 0.0416(10) Uani 1 1 d .
H4 H 1.1703 1.1329 1.0311 0.050 Uiso 1 1 calc R
C5 C 1.2544(4) 1.0364(3) 1.1141(3) 0.0362(9) Uani 1 1 d .
C6 C 1.3241(5) 0.9384(3) 1.1018(3) 0.0423(10) Uani 1 1 d .
H6 H 1.3479 0.9188 1.1630 0.051 Uiso 1 1 calc R
C7 C 1.3587(5) 0.8695(3) 0.9999(3) 0.0445(10) Uani 1 1 d .
H7A H 1.4034 0.8035 0.9916 0.053 Uiso 1 1 calc R
C8 C 1.3234(4) 0.9037(3) 0.9122(3) 0.0361(9) Uani 1 1 d .
C9 C 1.2179(5) 1.1091(3) 1.2260(3) 0.0387(10) Uani 1 1 d .
C10 C 1.3404(5) 0.9233(4) 0.6318(3) 0.0461(11) Uani 1 1 d .
H10A H 1.4117 0.8690 0.6066 0.055 Uiso 1 1 calc R
H10B H 1.3865 0.9967 0.6326 0.055 Uiso 1 1 calc R
C11 C 1.0750(4) 0.8552(3) 0.5766(3) 0.0374(9) Uani 1 1 d .
H11 H 1.0623 0.8466 0.6449 0.045 Uiso 1 1 calc R
C12 C 1.2118(4) 0.8912(3) 0.5522(3) 0.0354(9) Uani 1 1 d .
C13 C 1.2294(5) 0.9015(3) 0.4492(3) 0.0411(10) Uani 1 1 d .
H13 H 1.3209 0.9258 0.4291 0.049 Uiso 1 1 calc R
C14 C 1.1117(5) 0.8757(4) 0.3774(3) 0.0451(11) Uani 1 1 d .
H14 H 1.1229 0.8806 0.3077 0.054 Uiso 1 1 calc R
C15 C 0.9777(5) 0.8428(3) 0.4092(3) 0.0414(10) Uani 1 1 d .
H15 H 0.8973 0.8278 0.3608 0.050 Uiso 1 1 calc R
C16 C 0.6370(5) 0.5819(4) 0.9246(3) 0.0490(11) Uani 1 1 d .
C17 C 0.6912(5) 0.3980(4) 0.8484(4) 0.0512(12) Uani 1 1 d .
C18 C 0.7599(5) 0.4421(3) 0.9588(3) 0.0430(10) Uani 1 1 d .
C19 C 0.8412(5) 0.3893(4) 1.0150(3) 0.0454(11) Uani 1 1 d .
H19 H 0.8638 0.3154 0.9834 0.054 Uiso 1 1 calc R
C20 C 0.8880(5) 0.4497(4) 1.1198(3) 0.0438(10) Uani 1 1 d .
C21 C 0.8568(6) 0.5602(4) 1.1659(4) 0.0581(13) Uani 1 1 d .
H21 H 0.8907 0.5995 1.2364 0.070 Uiso 1 1 calc R
C22 C 0.7764(6) 0.6133(4) 1.1093(4) 0.0614(14) Uani 1 1 d .
H22 H 0.7558 0.6878 1.1402 0.074 Uiso 1 1 calc R
C23 C 0.7279(5) 0.5522(3) 1.0054(3) 0.0454(11) Uani 1 1 d .
C24 C 0.9710(5) 0.3962(4) 1.1873(4) 0.0522(12) Uani 1 1 d .
C25 C 0.5329(5) 0.4798(4) 0.7362(3) 0.0483(11) Uani 1 1 d .
H25A H 0.4620 0.5352 0.7550 0.058 Uiso 1 1 calc R
H25B H 0.4789 0.4054 0.7101 0.058 Uiso 1 1 calc R
C26 C 0.6489(5) 0.6070(4) 0.6374(3) 0.0427(10) Uani 1 1 d .
H26 H 0.6062 0.6650 0.6875 0.051 Uiso 1 1 calc R
C27 C 0.6254(5) 0.4997(3) 0.6460(3) 0.0409(10) Uani 1 1 d .
C28 C 0.6898(6) 0.4144(4) 0.5711(4) 0.0559(12) Uani 1 1 d .
H28 H 0.6769 0.3406 0.5741 0.067 Uiso 1 1 calc R
C29 C 0.7730(6) 0.4396(4) 0.4923(4) 0.0608(13) Uani 1 1 d .
H29 H 0.8161 0.3829 0.4411 0.073 Uiso 1 1 calc R
C30 C 0.7924(5) 0.5492(4) 0.4896(3) 0.0491(11) Uani 1 1 d .
H30 H 0.8504 0.5658 0.4368 0.059 Uiso 1 1 calc R

loop_
_atom_site_aniso_label
_atom_site_aniso_U_11
_atom_site_aniso_U_22
_atom_site_aniso_U_33
_atom_site_aniso_U_23
_atom_site_aniso_U_13
_atom_site_aniso_U_12
Zn1 0.0444(3) 0.0384(3) 0.0323(3) 0.01237(19) 0.00187(19) 0.0068(2)
Cl1 0.0504(7) 0.0545(7) 0.0432(6) 0.0187(5) -0.0087(5) 0.0021(5)
O1 0.089(3) 0.057(2) 0.0477(18) 0.0067(15) 0.0071(16) 0.0389(19)
O2 0.105(3) 0.061(2) 0.0387(17) 0.0230(15) 0.0051(16) 0.038(2)
O3 0.068(2) 0.0550(19) 0.0354(15) 0.0139(14) 0.0102(14) 0.0296(17)
O4 0.0582(19) 0.0437(17) 0.0322(14) 0.0142(12) -0.0013(13) 0.0126(14)
O5 0.112(3) 0.052(2) 0.076(2) 0.0148(18) -0.014(2) 0.040(2)
O6 0.129(3) 0.046(2) 0.059(2) 0.0008(17) -0.026(2) 0.033(2)
O7 0.121(3) 0.073(2) 0.0500(19) 0.0191(18) -0.005(2) 0.053(2)
O8 0.119(4) 0.093(3) 0.051(2) 0.005(2) -0.020(2) 0.051(3)
N1 0.047(2) 0.047(2) 0.0262(16) 0.0091(14) 0.0025(14) 0.0137(17)
N2 0.042(2) 0.0381(19) 0.0323(17) 0.0141(14) 0.0017(15) 0.0077(15)
N3 0.058(2) 0.038(2) 0.0435(19) 0.0178(16) 0.0008(17) 0.0123(17)
N4 0.049(2) 0.0370(19) 0.0395(18) 0.0152(15) 0.0022(16) 0.0102(16)
C1 0.042(3) 0.045(3) 0.038(2) 0.0094(19) 0.0010(18) 0.014(2)
C2 0.052(3) 0.047(3) 0.032(2) 0.0144(18) -0.0021(18) 0.017(2)
C3 0.047(3) 0.035(2) 0.0310(19) 0.0124(17) -0.0004(17) 0.0098(19)
C4 0.056(3) 0.039(2) 0.034(2) 0.0130(17) 0.0017(18) 0.018(2)
C5 0.044(2) 0.035(2) 0.0308(19) 0.0113(16) 0.0011(17) 0.0095(18)
C6 0.057(3) 0.041(2) 0.034(2) 0.0174(18) -0.0029(19) 0.009(2)
C7 0.054(3) 0.040(2) 0.041(2) 0.0120(18) 0.000(2) 0.017(2)
C8 0.040(2) 0.035(2) 0.035(2) 0.0114(17) 0.0003(17) 0.0100(18)
C9 0.049(3) 0.038(2) 0.033(2) 0.0155(17) 0.0038(18) 0.005(2)
C10 0.045(3) 0.063(3) 0.031(2) 0.015(2) 0.0037(18) 0.009(2)
C11 0.045(3) 0.041(2) 0.0302(19) 0.0136(17) 0.0036(18) 0.0116(19)
C12 0.042(2) 0.035(2) 0.0299(19) 0.0081(16) 0.0045(17) 0.0123(18)
C13 0.044(3) 0.044(2) 0.040(2) 0.0183(19) 0.0076(19) 0.009(2)
C14 0.053(3) 0.058(3) 0.029(2) 0.0185(19) 0.0048(19) 0.010(2)
C15 0.048(3) 0.045(2) 0.031(2) 0.0110(18) -0.0039(18) 0.009(2)
C16 0.060(3) 0.038(2) 0.053(3) 0.016(2) 0.007(2) 0.017(2)
C17 0.068(3) 0.041(3) 0.047(2) 0.015(2) 0.003(2) 0.015(2)
C18 0.053(3) 0.038(2) 0.041(2) 0.0152(18) 0.0044(19) 0.010(2)
C19 0.058(3) 0.038(2) 0.045(2) 0.0174(19) 0.004(2) 0.017(2)
C20 0.050(3) 0.042(2) 0.042(2) 0.0160(19) 0.002(2) 0.011(2)
C21 0.078(4) 0.048(3) 0.045(2) 0.005(2) -0.005(2) 0.020(3)
C22 0.088(4) 0.038(3) 0.056(3) 0.006(2) -0.002(3) 0.024(3)
C23 0.057(3) 0.035(2) 0.046(2) 0.0139(19) 0.005(2) 0.012(2)
C24 0.058(3) 0.056(3) 0.045(3) 0.016(2) 0.006(2) 0.019(2)
C25 0.055(3) 0.044(3) 0.050(2) 0.021(2) -0.002(2) 0.003(2)
C26 0.046(3) 0.044(3) 0.040(2) 0.0128(19) 0.0026(19) 0.016(2)
C27 0.047(3) 0.035(2) 0.043(2) 0.0163(18) -0.0048(19) 0.0033(19)
C28 0.075(4) 0.032(2) 0.058(3) 0.009(2) -0.001(3) 0.006(2)
C29 0.085(4) 0.039(3) 0.054(3) 0.004(2) 0.016(3) 0.018(3)
C30 0.063(3) 0.046(3) 0.038(2) 0.0106(19) 0.012(2) 0.015(2)

loop_
_atom_type_symbol
_atom_type_description
_atom_type_scat_dispersion_real
_atom_type_scat_dispersion_imag
_atom_type_scat_source
C C 0.0033 0.0016 'International Tables Vol C Tables 4.2.6.8 and 6.1.1.4'
H H 0.0000 0.0000 'International Tables Vol C Tables 4.2.6.8 and 6.1.1.4'
N N 0.0061 0.0033 'International Tables Vol C Tables 4.2.6.8 and 6.1.1.4'
O O 0.0106 0.0060 'International Tables Vol C Tables 4.2.6.8 and 6.1.1.4'
Zn Zn 0.2839 1.4301 'International Tables Vol C Tables 4.2.6.8 and 6.1.1.4'
Cl Cl 0.1484 0.1585 'International Tables Vol C Tables 4.2.6.8 and 6.1.1.4'

loop_
_geom_angle_atom_site_label_1
_geom_angle_atom_site_label_2
_geom_angle_atom_site_label_3
_geom_angle
_geom_angle_site_symmetry_1
_geom_angle_site_symmetry_3
O4 Zn1 N2 110.74(12) 2_777 .
O4 Zn1 N4 112.38(12) 2_777 .
N2 Zn1 N4 109.83(13) . .
O4 Zn1 Cl1 109.22(8) 2_777 .
N2 Zn1 Cl1 105.77(9) . .
N4 Zn1 Cl1 108.66(10) . .
C9 O4 Zn1 112.2(2) . 2_777
C24 O7 H7 109.5 . .
C2 N1 C1 112.4(3) . .
C2 N1 C10 123.4(3) . .
C1 N1 C10 123.4(3) . .
C11 N2 C15 117.6(4) . .
C11 N2 Zn1 121.6(3) . .
C15 N2 Zn1 120.5(3) . .
C16 N3 C17 111.5(3) . .
C16 N3 C25 124.2(3) . .
C17 N3 C25 124.2(3) . .
C30 N4 C26 118.1(4) . .
C30 N4 Zn1 122.2(3) . .
C26 N4 Zn1 119.7(3) . .
O1 C1 N1 124.9(4) . .
O1 C1 C8 129.3(4) . .
N1 C1 C8 105.8(3) . .
O2 C2 N1 125.4(4) . .
O2 C2 C3 129.0(4) . .
N1 C2 C3 105.6(3) . .
C4 C3 C8 122.0(3) . .
C4 C3 C2 129.6(4) . .
C8 C3 C2 108.3(3) . .
C3 C4 C5 117.2(4) . .
C3 C4 H4 121.4 . .
C5 C4 H4 121.4 . .
C4 C5 C6 120.6(3) . .
C4 C5 C9 119.2(3) . .
C6 C5 C9 120.2(3) . .
C7 C6 C5 121.6(4) . .
C7 C6 H6 119.2 . .
C5 C6 H6 119.2 . .
C8 C7 C6 116.7(4) . .
C8 C7 H7A 121.6 . .
C6 C7 H7A 121.6 . .
C7 C8 C3 121.8(3) . .
C7 C8 C1 130.3(4) . .
C3 C8 C1 107.9(3) . .
O3 C9 O4 123.8(4) . .
O3 C9 C5 120.1(3) . .
O4 C9 C5 116.1(4) . .
N1 C10 C12 115.0(3) . .
N1 C10 H10A 108.5 . .
C12 C10 H10A 108.5 . .
N1 C10 H10B 108.5 . .
C12 C10 H10B 108.5 . .
H10A C10 H10B 107.5 . .
N2 C11 C12 123.8(4) . .
N2 C11 H11 118.1 . .
C12 C11 H11 118.1 . .
C11 C12 C13 117.3(4) . .
C11 C12 C10 123.2(3) . .
C13 C12 C10 119.4(4) . .
C14 C13 C12 119.7(4) . .
C14 C13 H13 120.1 . .
C12 C13 H13 120.1 . .
C15 C14 C13 119.3(4) . .
C15 C14 H14 120.4 . .
C13 C14 H14 120.4 . .
N2 C15 C14 122.2(4) . .
N2 C15 H15 118.9 . .
C14 C15 H15 118.9 . .
O5 C16 N3 124.5(4) . .
O5 C16 C23 128.8(4) . .
N3 C16 C23 106.7(3) . .
O6 C17 N3 124.8(4) . .
O6 C17 C18 129.7(4) . .
N3 C17 C18 105.5(4) . .
C19 C18 C23 121.2(4) . .
C19 C18 C17 129.8(4) . .
C23 C18 C17 109.0(4) . .
C18 C19 C20 117.7(4) . .
C18 C19 H19 121.2 . .
C20 C19 H19 121.2 . .
C19 C20 C21 121.0(4) . .
C19 C20 C24 120.6(4) . .
C21 C20 C24 118.3(4) . .
C22 C21 C20 121.3(4) . .
C22 C21 H21 119.4 . .
C20 C21 H21 119.4 . .
C23 C22 C21 117.5(4) . .
C23 C22 H22 121.2 . .
C21 C22 H22 121.2 . .
C22 C23 C18 121.3(4) . .
C22 C23 C16 131.3(4) . .
C18 C23 C16 107.4(4) . .
O8 C24 O7 123.5(4) . .
O8 C24 C20 124.2(4) . .
O7 C24 C20 112.3(4) . .
N3 C25 C27 112.9(4) . .
N3 C25 H25A 109.0 . .
C27 C25 H25A 109.0 . .
N3 C25 H25B 109.0 . .
C27 C25 H25B 109.0 . .
H25A C25 H25B 107.8 . .
N4 C26 C27 123.6(4) . .
N4 C26 H26 118.2 . .
C27 C26 H26 118.2 . .
C26 C27 C28 117.6(4) . .
C26 C27 C25 119.4(4) . .
C28 C27 C25 123.0(4) . .
C29 C28 C27 119.4(4) . .
C29 C28 H28 120.3 . .
C27 C28 H28 120.3 . .
C28 C29 C30 119.7(4) . .
C28 C29 H29 120.2 . .
C30 C29 H29 120.2 . .
N4 C30 C29 121.8(4) . .
N4 C30 H30 119.1 . .
C29 C30 H30 119.1 . .

loop_
_geom_bond_atom_site_label_1
_geom_bond_atom_site_label_2
_geom_bond_distance
_geom_bond_site_symmetry_2
Zn1 O4 1.969(3) 2_777
Zn1 N2 2.029(3) .
Zn1 N4 2.036(3) .
Zn1 Cl1 2.2248(11) .
O1 C1 1.202(5) .
O2 C2 1.205(5) .
O3 C9 1.227(5) .
O4 C9 1.269(4) .
O4 Zn1 1.969(3) 2_777
O5 C16 1.205(5) .
O6 C17 1.196(5) .
O7 C24 1.313(5) .
O7 H7 0.8200 .
O8 C24 1.196(5) .
N1 C2 1.391(5) .
N1 C1 1.396(5) .
N1 C10 1.466(5) .
N2 C11 1.339(5) .
N2 C15 1.343(5) .
N3 C16 1.384(5) .
N3 C17 1.405(5) .
N3 C25 1.460(5) .
N4 C30 1.338(5) .
N4 C26 1.341(5) .
C1 C8 1.498(5) .
C2 C3 1.499(5) .
C3 C4 1.375(5) .
C3 C8 1.384(5) .
C4 C5 1.394(5) .
C4 H4 0.9300 .
C5 C6 1.397(5) .
C5 C9 1.515(5) .
C6 C7 1.393(5) .
C6 H6 0.9300 .
C7 C8 1.377(5) .
C7 H7A 0.9300 .
C10 C12 1.501(5) .
C10 H10A 0.9700 .
C10 H10B 0.9700 .
C11 C12 1.363(5) .
C11 H11 0.9300 .
C12 C13 1.388(5) .
C13 C14 1.366(6) .
C13 H13 0.9300 .
C14 C15 1.364(6) .
C14 H14 0.9300 .
C15 H15 0.9300 .
C16 C23 1.486(6) .
C17 C18 1.478(6) .
C18 C19 1.377(5) .
C18 C23 1.381(5) .
C19 C20 1.377(5) .
C19 H19 0.9300 .
C20 C21 1.382(6) .
C20 C24 1.494(6) .
C21 C22 1.379(6) .
C21 H21 0.9300 .
C22 C23 1.374(6) .
C22 H22 0.9300 .
C25 C27 1.516(6) .
C25 H25A 0.9700 .
C25 H25B 0.9700 .
C26 C27 1.375(5) .
C26 H26 0.9300 .
C27 C28 1.383(6) .
C28 C29 1.372(6) .
C28 H28 0.9300 .
C29 C30 1.374(6) .
C29 H29 0.9300 .
C30 H30 0.9300 .

loop_
_geom_torsion_atom_site_label_1
_geom_torsion_atom_site_label_2
_geom_torsion_atom_site_label_3
_geom_torsion_atom_site_label_4
_geom_torsion
_geom_torsion_site_symmetry_1
O4 Zn1 N2 C11 47.2(3) 2_777
N4 Zn1 N2 C11 -77.5(3) .
Cl1 Zn1 N2 C11 165.4(3) .
O4 Zn1 N2 C15 -126.5(3) 2_777
N4 Zn1 N2 C15 108.7(3) .
Cl1 Zn1 N2 C15 -8.3(3) .
O4 Zn1 N4 C30 -159.6(3) 2_777
N2 Zn1 N4 C30 -35.8(4) .
Cl1 Zn1 N4 C30 79.4(3) .
O4 Zn1 N4 C26 21.0(3) 2_777
N2 Zn1 N4 C26 144.7(3) .
Cl1 Zn1 N4 C26 -100.0(3) .
C2 N1 C1 O1 176.3(4) .
C10 N1 C1 O1 -14.0(7) .
C2 N1 C1 C8 -2.9(5) .
C10 N1 C1 C8 166.7(4) .
C1 N1 C2 O2 -179.5(5) .
C10 N1 C2 O2 10.8(7) .
C1 N1 C2 C3 1.5(5) .
C10 N1 C2 C3 -168.1(4) .
O2 C2 C3 C4 -1.9(8) .
N1 C2 C3 C4 177.0(4) .
O2 C2 C3 C8 -178.3(5) .
N1 C2 C3 C8 0.6(5) .
C8 C3 C4 C5 1.9(6) .
C2 C3 C4 C5 -174.1(4) .
C3 C4 C5 C6 -1.1(6) .
C3 C4 C5 C9 178.7(4) .
C4 C5 C6 C7 -0.4(7) .
C9 C5 C6 C7 179.7(4) .
C5 C6 C7 C8 1.2(6) .
C6 C7 C8 C3 -0.4(6) .
C6 C7 C8 C1 176.9(4) .
C4 C3 C8 C7 -1.2(7) .
C2 C3 C8 C7 175.6(4) .
C4 C3 C8 C1 -179.1(4) .
C2 C3 C8 C1 -2.3(5) .
O1 C1 C8 C7 6.4(8) .
N1 C1 C8 C7 -174.5(4) .
O1 C1 C8 C3 -176.0(5) .
N1 C1 C8 C3 3.2(5) .
Zn1 O4 C9 O3 -4.9(5) 2_777
Zn1 O4 C9 C5 173.7(3) 2_777
C4 C5 C9 O3 17.6(6) .
C6 C5 C9 O3 -162.6(4) .
C4 C5 C9 O4 -161.1(4) .
C6 C5 C9 O4 18.8(6) .
C2 N1 C10 C12 -78.8(5) .
C1 N1 C10 C12 112.7(4) .
C15 N2 C11 C12 0.7(6) .
Zn1 N2 C11 C12 -173.2(3) .
N2 C11 C12 C13 -1.2(6) .
N2 C11 C12 C10 176.8(4) .
N1 C10 C12 C11 -8.1(6) .
N1 C10 C12 C13 169.8(4) .
C11 C12 C13 C14 0.0(6) .
C10 C12 C13 C14 -178.0(4) .
C12 C13 C14 C15 1.5(6) .
C11 N2 C15 C14 1.0(6) .
Zn1 N2 C15 C14 175.0(3) .
C13 C14 C15 N2 -2.1(6) .
C17 N3 C16 O5 -179.5(5) .
C25 N3 C16 O5 -2.6(7) .
C17 N3 C16 C23 0.7(5) .
C25 N3 C16 C23 177.6(4) .
C16 N3 C17 O6 178.2(5) .
C25 N3 C17 O6 1.3(8) .
C16 N3 C17 C18 -0.8(5) .
C25 N3 C17 C18 -177.7(4) .
O6 C17 C18 C19 0.2(9) .
N3 C17 C18 C19 179.1(4) .
O6 C17 C18 C23 -178.4(5) .
N3 C17 C18 C23 0.6(5) .
C23 C18 C19 C20 0.8(7) .
C17 C18 C19 C20 -177.6(4) .
C18 C19 C20 C21 -1.3(7) .
C18 C19 C20 C24 177.3(4) .
C19 C20 C21 C22 0.8(8) .
C24 C20 C21 C22 -177.8(5) .
C20 C21 C22 C23 0.2(8) .
C21 C22 C23 C18 -0.7(7) .
C21 C22 C23 C16 178.1(5) .
C19 C18 C23 C22 0.2(7) .
C17 C18 C23 C22 178.9(4) .
C19 C18 C23 C16 -178.8(4) .
C17 C18 C23 C16 -0.2(5) .
O5 C16 C23 C22 0.9(9) .
N3 C16 C23 C22 -179.3(5) .
O5 C16 C23 C18 179.9(5) .
N3 C16 C23 C18 -0.3(5) .
C19 C20 C24 O8 -170.8(5) .
C21 C20 C24 O8 7.8(8) .
C19 C20 C24 O7 7.5(6) .
C21 C20 C24 O7 -173.9(4) .
C16 N3 C25 C27 99.6(5) .
C17 N3 C25 C27 -83.8(5) .
C30 N4 C26 C27 -0.6(6) .
Zn1 N4 C26 C27 178.9(3) .
N4 C26 C27 C28 0.1(6) .
N4 C26 C27 C25 179.5(4) .
N3 C25 C27 C26 -92.6(5) .
N3 C25 C27 C28 86.7(5) .
C26 C27 C28 C29 -0.1(7) .
C25 C27 C28 C29 -179.5(4) .
C27 C28 C29 C30 0.6(7) .
C26 N4 C30 C29 1.1(6) .
Zn1 N4 C30 C29 -178.3(3) .
C28 C29 C30 N4 -1.2(8) .
